data_1568466
loop_
_publ_author_name
'Zhang, Zhipeng'
'Liao, Jin-Feng'
'Xing, Guichuan'

_publ_section_title
;
 Regulating the coordination geometry of polyhedra in zero-dimensional
 metal halides for tunable emission.
;
_journal_issue 11
_journal_name_full Nanoscale
_journal_page_first 5241
_journal_page_last 5248
_journal_paper_doi 10.1039/d2nr06975j
_journal_volume 15
_journal_year 2023
_chemical_formula_moiety 'Br11 Pb3, 2(Br4 Zn1), 6(C10 N)'
_chemical_formula_sum 'C60 Br19 N6 Pb3 Zn2'
_chemical_formula_weight 3075.26
_space_group_crystal_system trigonal
_space_group_IT_number 163
_space_group_name_Hall '-P 3 2c'
_space_group_name_H-M_alt 'P -3 1 c'
_atom_sites_solution_primary dual
_audit_creation_date 2023-01-31
_audit_creation_method
;
Olex2 1.3
(compiled 2020.07.31 svn.rc2a77460 for OlexSys, GUI svn.r6272)
;
_audit_update_record
;
2023-01-31 deposited with the CCDC.	2023-02-06 downloaded from the CCDC.
;
_cell_angle_alpha 90
_cell_angle_beta 90
_cell_angle_gamma 120
_cell_formula_units_Z 2
_cell_length_a 15.1977(2)
_cell_length_b 15.1977(2)
_cell_length_c 31.6698(5)
_cell_measurement_reflns_used 5281
_cell_measurement_temperature 149.98(10)
_cell_measurement_theta_max 73.8270
_cell_measurement_theta_min 3.5920
_cell_volume 6334.78(15)
_computing_molecular_graphics 'Olex2 1.3 (Dolomanov et al., 2009)'
_computing_publication_material 'Olex2 1.3 (Dolomanov et al., 2009)'
_computing_structure_refinement 'SHELXL 2018/3 (Sheldrick, 2015)'
_computing_structure_solution 'SHELXT 2018/2 (Sheldrick, 2018)'
_diffrn_ambient_temperature 149.98(10)
_diffrn_measured_fraction_theta_full 0.997
_diffrn_measured_fraction_theta_max 0.979
_diffrn_measurement_device_type 'multiwire proportional'
_diffrn_measurement_method 'phi and omega scans'
_diffrn_radiation_monochromator graphite
_diffrn_radiation_type CuK\a
_diffrn_radiation_wavelength 1.54178
_diffrn_reflns_av_R_equivalents 0.0475
_diffrn_reflns_av_unetI/netI 0.0409
_diffrn_reflns_Laue_measured_fraction_full 0.997
_diffrn_reflns_Laue_measured_fraction_max 0.979
_diffrn_reflns_limit_h_max 17
_diffrn_reflns_limit_h_min -18
_diffrn_reflns_limit_k_max 17
_diffrn_reflns_limit_k_min -16
_diffrn_reflns_limit_l_max 38
_diffrn_reflns_limit_l_min -22
_diffrn_reflns_number 14376
_diffrn_reflns_point_group_measured_fraction_full 0.997
_diffrn_reflns_point_group_measured_fraction_max 0.979
_diffrn_reflns_theta_full 67.679
_diffrn_reflns_theta_max 74.076
_diffrn_reflns_theta_min 3.358
_exptl_absorpt_coefficient_mu 15.237
_exptl_absorpt_correction_type none
_exptl_crystal_density_diffrn 1.612
_exptl_crystal_description block
_exptl_crystal_F_000 2746
_refine_diff_density_max 2.380
_refine_diff_density_min -2.086
_refine_diff_density_rms 0.191
_refine_ls_extinction_method none
_refine_ls_goodness_of_fit_ref 1.064
_refine_ls_hydrogen_treatment undef
_refine_ls_matrix_type full
_refine_ls_number_parameters 82
_refine_ls_number_reflns 4220
_refine_ls_number_restraints 58
_refine_ls_restrained_S_all 1.065
_refine_ls_R_factor_all 0.0659
_refine_ls_R_factor_gt 0.0591
_refine_ls_shift/su_max 0.000
_refine_ls_shift/su_mean 0.000
_refine_ls_structure_factor_coef Fsqd
_refine_ls_weighting_details 'w=1/[\s^2^(Fo^2^)+(0.1116P)^2^+13.8047P] where P=(Fo^2^+2Fc^2^)/3'
_refine_ls_weighting_scheme calc
_refine_ls_wR_factor_gt 0.1717
_refine_ls_wR_factor_ref 0.1791
_reflns_Friedel_coverage 0.000
_reflns_number_gt 3631
_reflns_number_total 4220
_reflns_threshold_expression 'I > 2\s(I)'
_cod_data_source_file d2nr06975j2.cif
_cod_data_source_block a
_cod_depositor_comments 'Adding full bibliography for 1568465--1568467.cif.'
_cod_original_cell_volume 6334.78(19)
_cod_database_code 1568466
_shelx_shelxl_version_number 2018/3
_shelx_space_group_comment
;
The symmetry employed for this shelxl refinement is uniquely defined
by the following loop, which should always be used as a source of
symmetry information in preference to the above space-group names.
They are only intended as comments.
;
_olex2_refinement_description
;
1. Restrained distances
 C4-C3 = C4-C5 = C3-C2 = C2-C1 = C1-N1 = N1-C5
 1.54 with sigma of 0.02
 C8-C9
 1.45 with sigma of 0.02
 C10-C9
 1.45 with sigma of 0.02
 C10-C8
 2.3 with sigma of 0.02
 C7-C9
 2.3 with sigma of 0.02
 C7-N1
 1.5 with sigma of 0.02
 C1-C7
 2.3 with sigma of 0.02
 C4-C2 = C4-N1 = C3-C1 = C2-N1 = C1-C5
 2.54 with sigma of 0.04
 C4-C3 \\sim C3-C2 \\sim C2-C1 \\sim C1-N1 \\sim N1-C5 \\sim C5-C4
 with sigma of 0.02
 C4-N1 \\sim C2-N1 \\sim C3-C5 \\sim C3-C1 \\sim C1-C5 \\sim C4-C2
 with sigma of 0.04
2. Uiso/Uaniso restraints and constraints
C4 \\sim C3 \\sim C2 \\sim C1 \\sim N1 \\sim C5: within 2A with sigma of 0.04
and sigma for terminal atoms of 0.08 within 2A
C5 \\sim C4 \\sim C3 \\sim C2 \\sim N1 \\sim C1 \\sim C7 \\sim C6 \\sim C8
\\sim C9 \\sim C10: within 1.7A with sigma of 0.01 and sigma for terminal atoms
of 0.02 within 1.7A
3. Rigid body (RIGU) restrains
 C4, C3, C2, C1, N1, C5
 with sigma for 1-2 distances of 0.004 and sigma for 1-3 distances of 0.004
;
_smtbx_masks_void_probe_radius 1.2
_smtbx_masks_void_truncation_radius 1.2
_olex2_submission_special_instructions 'No special instructions were received'

loop_
_space_group_symop_operation_xyz
'x, y, z'
'-y, x-y, z'
'-x+y, -x, z'
'-y, -x, -z+1/2'
'-x+y, y, -z+1/2'
'x, x-y, -z+1/2'
'-x, -y, -z'
'y, -x+y, -z'
'x-y, x, -z'
'y, x, z-1/2'
'x-y, -y, z-1/2'
'-x, -x+y, z-1/2'

loop_
_atom_site_label
_atom_site_type_symbol
_atom_site_fract_x
_atom_site_fract_y
_atom_site_fract_z
_atom_site_U_iso_or_equiv
_atom_site_adp_type
_atom_site_occupancy
_atom_site_site_symmetry_order
_atom_site_calc_flag
_atom_site_refinement_flags_posn
_atom_site_refinement_flags_adp
_atom_site_refinement_flags_occupancy
_atom_site_disorder_assembly
_atom_site_disorder_group
Pb1 Pb 0.75839(2) 0.24161(2) 0.250000 0.04011(18) Uani 1 2 d S T P . .
Br2 Br 0.666667 0.333333 0.31410(3) 0.0427(3) Uani 1 3 d S T P . .
Br1 Br 0.53436(5) 0.06872(10) 0.250000 0.0659(4) Uani 1 2 d S T P . .
Br3 Br 0.83373(15) 0.16614(15) 0.31617(5) 0.1014(5) Uani 1 1 d . . . . .
Zn1 Zn 1.333333 0.666667 0.44983(8) 0.0680(6) Uani 1 3 d S T P . .
Br5 Br 1.24801(15) 0.49630(13) 0.47817(8) 0.1042(6) Uani 1 1 d . . . . .
Br4 Br 1.333333 0.666667 0.37509(9) 0.177(2) Uani 1 3 d S T P . .
C4 C 1.105(3) 0.476(4) 0.3801(17) 0.345(13) Uiso 1 1 d D U . . .
C3 C 1.052(4) 0.361(4) 0.3898(16) 0.340(13) Uiso 1 1 d D U . . .
C2 C 0.974(4) 0.330(2) 0.4256(15) 0.317(13) Uiso 1 1 d D U . . .
C1 C 0.976(4) 0.425(3) 0.4437(9) 0.306(12) Uiso 1 1 d D U . . .
N1 N 0.961(3) 0.489(3) 0.4108(11) 0.315(11) Uiso 1 1 d D U . . .
C5 C 1.030(4) 0.514(4) 0.3719(12) 0.329(13) Uiso 1 1 d D U . . .
C6 C 0.844(5) 0.459(5) 0.394(2) 0.338(19) Uiso 1 1 d . U . . .
C7 C 0.960(5) 0.566(3) 0.4392(16) 0.311(12) Uiso 1 1 d D U . . .
C8 C 0.980(5) 0.663(4) 0.4098(16) 0.335(14) Uiso 1 1 d D U . . .
C9 C 0.940(4) 0.705(3) 0.4423(17) 0.362(16) Uiso 1 1 d D U . . .
C10 C 0.983(5) 0.811(3) 0.432(2) 0.41(2) Uiso 1 1 d D U . . .

loop_
_atom_site_aniso_label
_atom_site_aniso_U_11
_atom_site_aniso_U_22
_atom_site_aniso_U_33
_atom_site_aniso_U_23
_atom_site_aniso_U_13
_atom_site_aniso_U_12
Pb1 0.0440(2) 0.0440(2) 0.0373(2) 0.00018(13) 0.00018(13) 0.02576(19)
Br2 0.0511(5) 0.0511(5) 0.0260(5) 0.000 0.000 0.0255(2)
Br1 0.0649(7) 0.0388(6) 0.0854(10) 0.000 -0.0001(7) 0.0194(3)
Br3 0.1217(13) 0.1205(12) 0.0860(8) 0.0233(8) -0.0237(8) 0.0784(11)
Zn1 0.0723(9) 0.0723(9) 0.0595(12) 0.000 0.000 0.0361(5)
Br5 0.1012(12) 0.0761(9) 0.1275(14) 0.0104(9) 0.0057(10) 0.0385(8)
Br4 0.242(4) 0.242(4) 0.0470(12) 0.000 0.000 0.1212(18)

loop_
_atom_type_symbol
_atom_type_description
_atom_type_scat_dispersion_real
_atom_type_scat_dispersion_imag
_atom_type_scat_source
Br Br -0.6763 1.2805 'International Tables Vol C Tables 4.2.6.8 and 6.1.1.4'
C C 0.0181 0.0091 'International Tables Vol C Tables 4.2.6.8 and 6.1.1.4'
N N 0.0311 0.0180 'International Tables Vol C Tables 4.2.6.8 and 6.1.1.4'
Pb Pb -4.0753 8.5060 'International Tables Vol C Tables 4.2.6.8 and 6.1.1.4'
Zn Zn -1.5491 0.6778 'International Tables Vol C Tables 4.2.6.8 and 6.1.1.4'

loop_
_geom_angle_atom_site_label_1
_geom_angle_atom_site_label_2
_geom_angle_atom_site_label_3
_geom_angle
_geom_angle_site_symmetry_1
_geom_angle_site_symmetry_3
_geom_angle_publ_flag
Br2 Pb1 Br2 80.12(3) . 4_665 ?
Br1 Pb1 Br2 80.403(14) . 4_665 ?
Br1 Pb1 Br2 80.404(14) 2_655 . ?
Br1 Pb1 Br2 80.404(14) 2_655 4_665 ?
Br1 Pb1 Br2 80.403(14) . . ?
Br1 Pb1 Br1 154.84(4) 2_655 . ?
Br3 Pb1 Br2 173.51(4) . 4_665 ?
Br3 Pb1 Br2 93.39(4) . . ?
Br3 Pb1 Br2 173.50(4) 4_665 . ?
Br3 Pb1 Br2 93.39(4) 4_665 4_665 ?
Br3 Pb1 Br1 98.63(4) . 2_655 ?
Br3 Pb1 Br1 98.63(4) 4_665 . ?
Br3 Pb1 Br1 98.60(4) 4_665 2_655 ?
Br3 Pb1 Br1 98.60(4) . . ?
Br3 Pb1 Br3 93.11(8) . 4_665 ?
Pb1 Br2 Pb1 83.04(2) 3_665 2_655 ?
Pb1 Br2 Pb1 83.04(2) . 3_665 ?
Pb1 Br2 Pb1 83.04(2) . 2_655 ?
Pb1 Br1 Pb1 85.16(4) 3_665 . ?
Br5 Zn1 Br5 107.03(8) 3_775 2_755 ?
Br5 Zn1 Br5 107.03(8) . 2_755 ?
Br5 Zn1 Br5 107.03(8) 3_775 . ?
Br4 Zn1 Br5 111.82(8) . . ?
Br4 Zn1 Br5 111.82(8) . 2_755 ?
Br4 Zn1 Br5 111.82(8) . 3_775 ?
C5 C4 C3 113(2) . . ?
C2 C3 C4 112.5(16) . . ?
C1 C2 C3 109.7(15) . . ?
N1 C1 C2 114.1(18) . . ?
C1 N1 C5 113.6(16) . . ?
C1 N1 C6 121(4) . . ?
C5 N1 C6 108(4) . . ?
C7 N1 C1 99.3(15) . . ?
C7 N1 C5 125(5) . . ?
C7 N1 C6 88(4) . . ?
N1 C5 C4 108.5(16) . . ?
N1 C7 C8 107(3) . . ?
C9 C8 C7 93(3) . . ?
C10 C9 C8 105.7(19) . . ?

loop_
_geom_bond_atom_site_label_1
_geom_bond_atom_site_label_2
_geom_bond_distance
_geom_bond_site_symmetry_2
_geom_bond_publ_flag
Pb1 Br2 3.1545(8) . ?
Pb1 Br2 3.1546(8) 4_665 ?
Pb1 Br1 3.0903(10) 2_655 ?
Pb1 Br1 3.0903(10) . ?
Pb1 Br3 2.8863(12) . ?
Pb1 Br3 2.8863(12) 4_665 ?
Zn1 Br5 2.415(2) 3_775 ?
Zn1 Br5 2.415(2) 2_755 ?
Zn1 Br5 2.415(2) . ?
Zn1 Br4 2.367(4) . ?
C4 C3 1.544(13) . ?
C4 C5 1.542(13) . ?
C3 C2 1.533(13) . ?
C2 C1 1.528(13) . ?
C1 N1 1.528(13) . ?
N1 C5 1.534(13) . ?
N1 C6 1.69(7) . ?
N1 C7 1.484(19) . ?
C7 C8 1.64(6) . ?
C8 C9 1.482(19) . ?
C9 C10 1.45(2) . ?

loop_
_geom_torsion_atom_site_label_1
_geom_torsion_atom_site_label_2
_geom_torsion_atom_site_label_3
_geom_torsion_atom_site_label_4
_geom_torsion
_geom_torsion_site_symmetry_1
_geom_torsion_site_symmetry_2
_geom_torsion_site_symmetry_3
_geom_torsion_site_symmetry_4
_geom_torsion_publ_flag
C4 C3 C2 C1 -4(6) . . . . ?
C3 C4 C5 N1 58(5) . . . . ?
C3 C2 C1 N1 55(5) . . . . ?
C2 C1 N1 C5 -50(5) . . . . ?
C2 C1 N1 C6 82(5) . . . . ?
C2 C1 N1 C7 176(5) . . . . ?
C1 N1 C5 C4 -7(5) . . . . ?
C1 N1 C7 C8 163(4) . . . . ?
N1 C7 C8 C9 162(5) . . . . ?
C5 C4 C3 C2 -53(5) . . . . ?
C5 N1 C7 C8 35(6) . . . . ?
C6 N1 C5 C4 -144(4) . . . . ?
C6 N1 C7 C8 -76(5) . . . . ?
C7 N1 C5 C4 114(4) . . . . ?
C7 C8 C9 C10 159(6) . . . . ?

loop_
_smtbx_masks_void_nr
_smtbx_masks_void_average_x
_smtbx_masks_void_average_y
_smtbx_masks_void_average_z
_smtbx_masks_void_volume
_smtbx_masks_void_count_electrons
_smtbx_masks_void_content
1 -0.069 -0.722 -0.916 2100.4 486.4 ?
2 0.333 0.667 0.950 10.3 0.0 ?
3 0.333 0.667 0.550 10.3 0.0 ?
4 0.667 0.333 0.450 10.3 0.0 ?
5 0.667 0.333 0.050 10.3 0.0 ?
